data_7040481
loop_
_publ_author_name
'Li, Chuan-Ti'
'Zhao, Yi-Fan'
'Hu, Huai-Ming'
'Zhao, Hui'
'Wang, Xiaofang'
'Xue, Ganglin'

_publ_section_title
;
 Lanthanide coordination frameworks constructed from
 3,3',4,4'-diphenylsulfonetetracarboxylic and 1,10-phenanthroline:
 synthesis, crystal structures and luminescence properties.
;
_journal_issue 39
_journal_name_full 'Dalton transactions (Cambridge, England : 2003)'
_journal_page_first 15436
_journal_paper_doi 10.1039/c6dt02646j
_journal_volume 45
_journal_year 2016
_chemical_formula_sum 'C16 H10 Eu O13 S'
_chemical_formula_weight 594.26
_chemical_name_systematic
; 
 ? 
;
_space_group_IT_number 2
_symmetry_cell_setting triclinic
_symmetry_space_group_name_Hall '-P 1'
_symmetry_space_group_name_H-M 'P -1'
_atom_sites_solution_hydrogens geom
_atom_sites_solution_primary direct
_atom_sites_solution_secondary difmap
_audit_creation_method SHELXL-97
_audit_update_record
;
2016-07-01 deposited with the CCDC.
2016-08-25 downloaded from the CCDC.
;
_cell_angle_alpha 109.572(2)
_cell_angle_beta 94.896(2)
_cell_angle_gamma 93.260(3)
_cell_formula_units_Z 2
_cell_length_a 5.9204(10)
_cell_length_b 13.177(2)
_cell_length_c 13.667(2)
_cell_measurement_reflns_used 4043
_cell_measurement_temperature 296(2)
_cell_measurement_theta_max 26.08
_cell_measurement_theta_min 2.65
_cell_volume 996.8(3)
_computing_cell_refinement 'Bruker SAINT'
_computing_data_collection 'Bruker APEX2'
_computing_data_reduction 'Bruker SAINT'
_computing_molecular_graphics 'Bruker SHELXTL'
_computing_publication_material 'Bruker SHELXTL'
_computing_structure_refinement 'SHELXL-97 (Sheldrick, 2008)'
_computing_structure_solution 'SHELXS-97 (Sheldrick, 2008)'
_diffrn_ambient_temperature 296(2)
_diffrn_measured_fraction_theta_full 0.982
_diffrn_measured_fraction_theta_max 0.982
_diffrn_measurement_device_type 'Bruker APEX-II CCD'
_diffrn_measurement_method '\f and \w scans'
_diffrn_radiation_monochromator graphite
_diffrn_radiation_source 'fine-focus sealed tube'
_diffrn_radiation_type MoK\a
_diffrn_radiation_wavelength 0.71073
_diffrn_reflns_av_R_equivalents 0.0278
_diffrn_reflns_av_sigmaI/netI 0.0525
_diffrn_reflns_limit_h_max 7
_diffrn_reflns_limit_h_min -6
_diffrn_reflns_limit_k_max 15
_diffrn_reflns_limit_k_min -11
_diffrn_reflns_limit_l_max 14
_diffrn_reflns_limit_l_min -16
_diffrn_reflns_number 4882
_diffrn_reflns_theta_full 25.05
_diffrn_reflns_theta_max 25.05
_diffrn_reflns_theta_min 1.86
_exptl_absorpt_coefficient_mu 3.319
_exptl_absorpt_correction_T_max 0.647
_exptl_absorpt_correction_T_min 0.534
_exptl_absorpt_correction_type multi-scan
_exptl_absorpt_process_details sadabs
_exptl_crystal_colour yellow
_exptl_crystal_density_diffrn 1.980
_exptl_crystal_density_method 'not measured'
_exptl_crystal_description block
_exptl_crystal_F_000 578
_exptl_crystal_size_max 0.25
_exptl_crystal_size_mid 0.17
_exptl_crystal_size_min 0.13
_refine_diff_density_max 1.945
_refine_diff_density_min -1.412
_refine_diff_density_rms 0.162
_refine_ls_extinction_method none
_refine_ls_goodness_of_fit_ref 1.029
_refine_ls_hydrogen_treatment mixed
_refine_ls_matrix_type full
_refine_ls_number_parameters 301
_refine_ls_number_reflns 3459
_refine_ls_number_restraints 4
_refine_ls_restrained_S_all 1.028
_refine_ls_R_factor_all 0.0408
_refine_ls_R_factor_gt 0.0394
_refine_ls_shift/su_max 0.000
_refine_ls_shift/su_mean 0.000
_refine_ls_structure_factor_coef Fsqd
_refine_ls_weighting_details 'calc w=1/[\s^2^(Fo^2^)+(0.0650P)^2^+3.0822P] where P=(Fo^2^+2Fc^2^)/3'
_refine_ls_weighting_scheme calc
_refine_ls_wR_factor_gt 0.1066
_refine_ls_wR_factor_ref 0.1086
_reflns_number_gt 3354
_reflns_number_total 3459
_reflns_threshold_expression >2sigma(I)
_cod_data_source_file c6dt02646j2.cif
_cod_data_source_block nw1946_0m
_cod_depositor_comments
;
The following automatic conversions were performed:

'_symmetry_cell_setting' value 'Triclinic' changed to 'triclinic'
according to
/usr/data/users/saulius/crontab/automatic-downloads/rss-feeds/RSC/lib/dictionaries/cif_core.dic
dictionary named 'cif_core.dic' version 2.4.2 from 2011-04-26.

Automatic conversion script
Id: cif_fix_values 4268 2015-11-12 08:31:59Z antanas 

 Adding full bibliography for 7040480--7040491.cif.
;
_cod_original_sg_symbol_H-M P-1
_cod_database_code 7040481

loop_
_symmetry_equiv_pos_as_xyz
'x, y, z'
'-x, -y, -z'

loop_
_atom_site_label
_atom_site_type_symbol
_atom_site_fract_x
_atom_site_fract_y
_atom_site_fract_z
_atom_site_U_iso_or_equiv
_atom_site_adp_type
_atom_site_occupancy
_atom_site_symmetry_multiplicity
_atom_site_calc_flag
_atom_site_refinement_flags
Eu1 Eu 0.62418(4) 0.63678(2) 0.13594(2) 0.02017(13) Uani 1 1 d .
S1 S 0.5339(3) 0.11328(13) 0.24942(12) 0.0271(3) Uani 1 1 d .
O1 O 0.6103(7) 0.4251(3) 0.0266(3) 0.0256(9) Uani 1 1 d .
O2 O 0.8283(8) 0.4941(4) 0.1744(4) 0.0313(10) Uani 1 1 d .
O3 O 1.0882(7) 0.3800(4) -0.0161(4) 0.0301(10) Uani 1 1 d .
O4 O 1.2454(8) 0.2262(4) -0.0635(4) 0.0337(11) Uani 1 1 d .
O5 O 1.3151(7) 0.3221(4) 0.6712(4) 0.0321(10) Uani 1 1 d .
O6 O 1.0496(8) 0.2565(4) 0.7418(3) 0.0362(11) Uani 1 1 d .
O7 O 1.3455(8) 0.0930(4) 0.5730(4) 0.0371(11) Uani 1 1 d .
O8 O 1.2836(8) 0.0015(4) 0.4029(4) 0.0374(11) Uani 1 1 d .
O9 O 0.3312(8) 0.1677(4) 0.2662(4) 0.0385(12) Uani 1 1 d .
O10 O 0.5193(9) -0.0034(4) 0.2060(4) 0.0413(12) Uani 1 1 d .
C1 C 0.7445(9) 0.4142(5) 0.0987(4) 0.0210(12) Uani 1 1 d .
C2 C 0.7880(10) 0.3031(5) 0.0998(4) 0.0209(12) Uani 1 1 d .
C3 C 0.6544(10) 0.2611(5) 0.1598(5) 0.0260(13) Uani 1 1 d .
H3 H 0.5402 0.3000 0.1934 0.031 Uiso 1 1 calc R
C4 C 0.6917(11) 0.1630(5) 0.1692(5) 0.0269(13) Uani 1 1 d .
C5 C 0.8604(11) 0.1031(5) 0.1199(5) 0.0309(14) Uani 1 1 d .
H5 H 0.8838 0.0363 0.1262 0.037 Uiso 1 1 calc R
C6 C 0.9940(12) 0.1447(6) 0.0607(5) 0.0311(14) Uani 1 1 d .
H6 H 1.1088 0.1057 0.0279 0.037 Uiso 1 1 calc R
C7 C 0.9573(10) 0.2445(5) 0.0503(4) 0.0234(12) Uani 1 1 d .
C8 C 1.1057(10) 0.2857(5) -0.0136(5) 0.0263(13) Uani 1 1 d .
C9 C 1.1290(11) 0.2680(5) 0.6631(5) 0.0265(13) Uani 1 1 d .
C10 C 0.9853(11) 0.2232(5) 0.5582(5) 0.0274(13) Uani 1 1 d .
C11 C 0.7923(12) 0.2736(6) 0.5467(5) 0.0360(16) Uani 1 1 d .
H11 H 0.7535 0.3299 0.6032 0.043 Uiso 1 1 calc R
C12 C 0.6561(11) 0.2421(5) 0.4530(5) 0.0330(15) Uani 1 1 d .
H12 H 0.5296 0.2786 0.4454 0.040 Uiso 1 1 calc R
C13 C 0.7094(10) 0.1552(5) 0.3698(5) 0.0240(12) Uani 1 1 d .
C14 C 0.9018(10) 0.1020(5) 0.3812(5) 0.0258(13) Uani 1 1 d .
H14 H 0.9381 0.0442 0.3255 0.031 Uiso 1 1 calc R
C15 C 1.0383(10) 0.1355(5) 0.4755(5) 0.0251(13) Uani 1 1 d .
C16 C 1.2382(10) 0.0745(5) 0.4860(5) 0.0248(13) Uani 1 1 d .
O11 O 0.3020(8) 0.5465(4) 0.1775(4) 0.0425(12) Uani 1 1 d D
H11A H 0.165(6) 0.553(7) 0.189(7) 0.051 Uiso 1 1 d D
H11B H 0.215(13) 0.524(7) 0.120(4) 0.051 Uiso 1 1 d D
O12 O 0.3759(8) 0.7798(4) 0.1909(4) 0.0340(11) Uani 1 1 d D
H12A H 0.412(14) 0.840(3) 0.184(6) 0.041 Uiso 1 1 d D
H12B H 0.259(8) 0.774(6) 0.220(6) 0.041 Uiso 1 1 d D
O13 O 0.264(5) 0.5001(15) 0.5872(17) 0.160(12) Uani 0.50 1 d P
O14 O 0.255(5) 0.4263(17) 0.3298(18) 0.158(12) Uani 0.50 1 d P

loop_
_atom_site_aniso_label
_atom_site_aniso_U_11
_atom_site_aniso_U_22
_atom_site_aniso_U_33
_atom_site_aniso_U_23
_atom_site_aniso_U_13
_atom_site_aniso_U_12
Eu1 0.01187(19) 0.0256(2) 0.0244(2) 0.00971(13) 0.00269(12) 0.00409(12)
S1 0.0196(8) 0.0371(9) 0.0282(8) 0.0173(7) -0.0009(6) -0.0012(6)
O1 0.018(2) 0.032(2) 0.031(2) 0.0162(19) -0.0011(17) 0.0061(18)
O2 0.026(2) 0.029(2) 0.038(3) 0.011(2) -0.004(2) 0.0059(19)
O3 0.024(2) 0.029(2) 0.043(3) 0.017(2) 0.015(2) 0.0080(18)
O4 0.030(3) 0.032(2) 0.047(3) 0.018(2) 0.021(2) 0.014(2)
O5 0.020(2) 0.039(3) 0.035(2) 0.010(2) 0.0032(19) -0.0022(19)
O6 0.028(3) 0.052(3) 0.025(2) 0.010(2) 0.0044(19) -0.009(2)
O7 0.032(3) 0.043(3) 0.034(3) 0.010(2) -0.006(2) 0.015(2)
O8 0.033(3) 0.045(3) 0.033(2) 0.010(2) 0.007(2) 0.017(2)
O9 0.017(2) 0.063(3) 0.044(3) 0.030(3) 0.002(2) 0.009(2)
O10 0.046(3) 0.036(3) 0.042(3) 0.017(2) -0.001(2) -0.011(2)
C1 0.012(3) 0.029(3) 0.025(3) 0.011(2) 0.008(2) 0.007(2)
C2 0.017(3) 0.021(3) 0.025(3) 0.009(2) 0.000(2) 0.003(2)
C3 0.018(3) 0.035(3) 0.028(3) 0.016(3) 0.002(2) 0.005(2)
C4 0.025(3) 0.030(3) 0.029(3) 0.013(3) 0.005(3) 0.003(3)
C5 0.032(4) 0.027(3) 0.040(4) 0.018(3) 0.008(3) 0.008(3)
C6 0.033(4) 0.038(4) 0.029(3) 0.016(3) 0.011(3) 0.014(3)
C7 0.020(3) 0.028(3) 0.025(3) 0.014(3) 0.002(2) 0.004(2)
C8 0.015(3) 0.034(3) 0.030(3) 0.011(3) 0.002(2) 0.002(2)
C9 0.021(3) 0.026(3) 0.032(3) 0.009(3) 0.001(3) 0.007(2)
C10 0.022(3) 0.031(3) 0.031(3) 0.014(3) 0.002(3) 0.004(3)
C11 0.026(4) 0.047(4) 0.032(4) 0.008(3) 0.003(3) 0.017(3)
C12 0.024(3) 0.035(4) 0.040(4) 0.012(3) 0.001(3) 0.012(3)
C13 0.019(3) 0.025(3) 0.031(3) 0.014(3) 0.003(2) 0.001(2)
C14 0.022(3) 0.030(3) 0.030(3) 0.014(3) 0.005(2) 0.007(2)
C15 0.020(3) 0.026(3) 0.032(3) 0.012(3) 0.008(2) 0.004(2)
C16 0.023(3) 0.031(3) 0.026(3) 0.016(3) 0.008(2) 0.004(2)
O11 0.019(2) 0.054(3) 0.051(3) 0.012(3) 0.012(2) -0.006(2)
O12 0.027(3) 0.029(2) 0.050(3) 0.017(2) 0.016(2) 0.009(2)
O13 0.28(3) 0.080(12) 0.136(17) 0.094(13) -0.060(19) -0.058(16)
O14 0.21(3) 0.098(15) 0.126(17) -0.011(13) -0.042(18) 0.091(17)

loop_
_atom_type_symbol
_atom_type_description
_atom_type_scat_dispersion_real
_atom_type_scat_dispersion_imag
_atom_type_scat_source
C C 0.0033 0.0016 'International Tables Vol C Tables 4.2.6.8 and 6.1.1.4'
H H 0.0000 0.0000 'International Tables Vol C Tables 4.2.6.8 and 6.1.1.4'
O O 0.0106 0.0060 'International Tables Vol C Tables 4.2.6.8 and 6.1.1.4'
Eu Eu -0.1578 3.6682 'International Tables Vol C Tables 4.2.6.8 and 6.1.1.4'
S S 0.1246 0.1234 'International Tables Vol C Tables 4.2.6.8 and 6.1.1.4'

loop_
_geom_angle_atom_site_label_1
_geom_angle_atom_site_label_2
_geom_angle_atom_site_label_3
_geom_angle
_geom_angle_site_symmetry_1
_geom_angle_site_symmetry_3
O1 Eu1 O11 78.38(17) 2_665 .
O1 Eu1 O12 86.67(16) 2_665 .
O11 Eu1 O12 77.76(18) . .
O1 Eu1 O3 79.70(15) 2_665 2_765
O11 Eu1 O3 145.12(17) . 2_765
O12 Eu1 O3 127.54(15) . 2_765
O1 Eu1 O4 80.76(16) 2_665 2_765
O11 Eu1 O4 145.95(18) . 2_765
O12 Eu1 O4 74.43(15) . 2_765
O3 Eu1 O4 53.52(14) 2_765 2_765
O1 Eu1 O6 154.17(15) 2_665 2_766
O11 Eu1 O6 126.88(17) . 2_766
O12 Eu1 O6 93.34(17) . 2_766
O3 Eu1 O6 79.90(15) 2_765 2_766
O4 Eu1 O6 74.41(17) 2_765 2_766
O1 Eu1 O2 113.80(14) 2_665 .
O11 Eu1 O2 83.19(18) . .
O12 Eu1 O2 148.56(16) . .
O3 Eu1 O2 81.27(15) 2_765 .
O4 Eu1 O2 130.15(15) 2_765 .
O6 Eu1 O2 78.36(16) 2_766 .
O1 Eu1 O5 151.81(15) 2_665 2_766
O11 Eu1 O5 74.41(17) . 2_766
O12 Eu1 O5 80.58(16) . 2_766
O3 Eu1 O5 127.75(15) 2_765 2_766
O4 Eu1 O5 119.08(16) 2_765 2_766
O6 Eu1 O5 52.49(14) 2_766 2_766
O2 Eu1 O5 70.27(15) . 2_766
O1 Eu1 O1 63.87(15) 2_665 .
O11 Eu1 O1 71.74(16) . .
O12 Eu1 O1 140.87(15) . .
O3 Eu1 O1 74.34(14) 2_765 .
O4 Eu1 O1 121.38(14) 2_765 .
O6 Eu1 O1 124.53(15) 2_766 .
O2 Eu1 O1 49.97(13) . .
O5 Eu1 O1 113.07(14) 2_766 .
O1 Eu1 C8 79.38(16) 2_665 2_765
O11 Eu1 C8 157.76(19) . 2_765
O12 Eu1 C8 100.95(17) . 2_765
O3 Eu1 C8 26.86(16) 2_765 2_765
O4 Eu1 C8 26.66(17) 2_765 2_765
O6 Eu1 C8 75.26(16) 2_766 2_765
O2 Eu1 C8 105.98(17) . 2_765
O5 Eu1 C8 127.61(16) 2_766 2_765
O1 Eu1 C8 98.31(16) . 2_765
O1 Eu1 C9 173.06(15) 2_665 2_766
O11 Eu1 C9 100.61(19) . 2_766
O12 Eu1 C9 86.41(17) . 2_766
O3 Eu1 C9 104.22(17) 2_765 2_766
O4 Eu1 C9 96.89(18) 2_765 2_766
O6 Eu1 C9 26.29(17) 2_766 2_766
O2 Eu1 C9 72.71(16) . 2_766
O5 Eu1 C9 26.20(17) 2_766 2_766
O1 Eu1 C9 122.50(16) . 2_766
C8 Eu1 C9 101.47(18) 2_765 2_766
O1 Eu1 Eu1 34.05(10) 2_665 2_665
O11 Eu1 Eu1 72.12(13) . 2_665
O12 Eu1 Eu1 116.85(12) . 2_665
O3 Eu1 Eu1 74.49(11) 2_765 2_665
O4 Eu1 Eu1 103.64(12) 2_765 2_665
O6 Eu1 Eu1 148.43(12) 2_766 2_665
O2 Eu1 Eu1 79.77(11) . 2_665
O5 Eu1 Eu1 137.10(11) 2_766 2_665
O1 Eu1 Eu1 29.82(8) . 2_665
C8 Eu1 Eu1 89.32(13) 2_765 2_665
C9 Eu1 Eu1 152.24(12) 2_766 2_665
O1 Eu1 H11B 60.5(10) 2_665 .
O11 Eu1 H11B 17.9(10) . .
O12 Eu1 H11B 77.9(19) . .
O3 Eu1 H11B 132.4(15) 2_765 .
O4 Eu1 H11B 133.2(14) 2_765 .
O6 Eu1 H11B 144.6(11) 2_766 .
O2 Eu1 H11B 91.3(17) . .
O5 Eu1 H11B 92.1(11) 2_766 .
O1 Eu1 H11B 65.5(19) . .
C8 Eu1 H11B 139.9(10) 2_765 .
C9 Eu1 H11B 118.3(11) 2_766 .
Eu1 Eu1 H11B 57.9(15) 2_665 .
O9 S1 O10 120.1(3) . .
O9 S1 C4 108.9(3) . .
O10 S1 C4 107.1(3) . .
O9 S1 C13 107.7(3) . .
O10 S1 C13 108.2(3) . .
C4 S1 C13 103.6(3) . .
C1 O1 Eu1 154.8(4) . 2_665
C1 O1 Eu1 89.1(3) . .
Eu1 O1 Eu1 116.13(15) 2_665 .
C1 O2 Eu1 99.7(4) . .
C8 O3 Eu1 92.9(4) . 2_765
C8 O4 Eu1 92.1(4) . 2_765
C9 O5 Eu1 92.2(4) . 2_766
C9 O6 Eu1 93.7(4) . 2_766
O2 C1 O1 121.0(5) . .
O2 C1 C2 118.5(5) . .
O1 C1 C2 120.3(5) . .
C7 C2 C3 119.4(5) . .
C7 C2 C1 123.8(5) . .
C3 C2 C1 116.7(5) . .
C4 C3 C2 120.2(6) . .
C4 C3 H3 119.9 . .
C2 C3 H3 119.9 . .
C3 C4 C5 121.2(6) . .
C3 C4 S1 120.3(5) . .
C5 C4 S1 118.5(5) . .
C4 C5 C6 118.8(6) . .
C4 C5 H5 120.6 . .
C6 C5 H5 120.6 . .
C5 C6 C7 120.6(6) . .
C5 C6 H6 119.7 . .
C7 C6 H6 119.7 . .
C2 C7 C6 119.8(6) . .
C2 C7 C8 121.7(5) . .
C6 C7 C8 118.5(6) . .
O4 C8 O3 121.5(6) . .
O4 C8 C7 119.4(6) . .
O3 C8 C7 119.2(5) . .
O4 C8 Eu1 61.2(3) . 2_765
O3 C8 Eu1 60.3(3) . 2_765
C7 C8 Eu1 178.8(4) . 2_765
O5 C9 O6 121.6(6) . .
O5 C9 C10 119.6(6) . .
O6 C9 C10 118.6(6) . .
O5 C9 Eu1 61.6(3) . 2_766
O6 C9 Eu1 60.0(3) . 2_766
C10 C9 Eu1 175.9(4) . 2_766
C11 C10 C15 119.7(6) . .
C11 C10 C9 116.6(6) . .
C15 C10 C9 123.7(6) . .
C12 C11 C10 121.1(6) . .
C12 C11 H11 119.5 . .
C10 C11 H11 119.5 . .
C11 C12 C13 119.4(6) . .
C11 C12 H12 120.3 . .
C13 C12 H12 120.3 . .
C12 C13 C14 120.0(6) . .
C12 C13 S1 119.7(5) . .
C14 C13 S1 120.2(5) . .
C15 C14 C13 119.9(6) . .
C15 C14 H14 120.1 . .
C13 C14 H14 120.1 . .
C14 C15 C10 119.9(6) . .
C14 C15 C16 118.4(5) . .
C10 C15 C16 121.7(6) . .
O7 C16 O8 123.4(6) . .
O7 C16 C15 119.9(6) . .
O8 C16 C15 116.7(5) . .
Eu1 O11 H11A 142(6) . .
Eu1 O11 H11B 103(6) . .
H11A O11 H11B 70(7) . .
Eu1 O12 H12A 119(6) . .
Eu1 O12 H12B 123(5) . .
H12A O12 H12B 119(8) . .

loop_
_geom_bond_atom_site_label_1
_geom_bond_atom_site_label_2
_geom_bond_distance
_geom_bond_site_symmetry_2
Eu1 O1 2.379(4) 2_665
Eu1 O11 2.399(5) .
Eu1 O12 2.415(5) .
Eu1 O3 2.431(4) 2_765
Eu1 O4 2.451(5) 2_765
Eu1 O6 2.463(5) 2_766
Eu1 O2 2.466(4) .
Eu1 O5 2.497(5) 2_766
Eu1 O1 2.679(4) .
Eu1 C8 2.795(6) 2_765
Eu1 C9 2.837(6) 2_766
Eu1 Eu1 4.2959(7) 2_665
Eu1 H11B 2.72(8) .
S1 O9 1.429(5) .
S1 O10 1.445(5) .
S1 C4 1.758(6) .
S1 C13 1.768(6) .
O1 C1 1.263(7) .
O1 Eu1 2.379(4) 2_665
O2 C1 1.244(7) .
O3 C8 1.264(8) .
O3 Eu1 2.431(4) 2_765
O4 C8 1.255(8) .
O4 Eu1 2.451(5) 2_765
O5 C9 1.253(8) .
O5 Eu1 2.497(5) 2_766
O6 C9 1.259(8) .
O6 Eu1 2.463(5) 2_766
O7 C16 1.240(8) .
O8 C16 1.279(8) .
C1 C2 1.506(8) .
C2 C7 1.383(8) .
C2 C3 1.404(8) .
C3 C4 1.368(9) .
C3 H3 0.9300 .
C4 C5 1.387(9) .
C5 C6 1.392(9) .
C5 H5 0.9300 .
C6 C7 1.396(9) .
C6 H6 0.9300 .
C7 C8 1.491(8) .
C8 Eu1 2.795(6) 2_765
C9 C10 1.515(9) .
C9 Eu1 2.837(6) 2_766
C10 C11 1.378(9) .
C10 C15 1.393(9) .
C11 C12 1.375(10) .
C11 H11 0.9300 .
C12 C13 1.391(9) .
C12 H12 0.9300 .
C13 C14 1.395(9) .
C14 C15 1.381(9) .
C14 H14 0.9300 .
C15 C16 1.491(8) .
O11 H11A 0.84(2) .
O11 H11B 0.86(2) .
O12 H12A 0.85(2) .
O12 H12B 0.84(2) .

loop_
_geom_torsion_atom_site_label_1
_geom_torsion_atom_site_label_2
_geom_torsion_atom_site_label_3
_geom_torsion_atom_site_label_4
_geom_torsion
_geom_torsion_site_symmetry_1
_geom_torsion_site_symmetry_4
O1 Eu1 O1 C1 -179.5(4) 2_665 .
O11 Eu1 O1 C1 -93.8(3) . .
O12 Eu1 O1 C1 -134.4(3) . .
O3 Eu1 O1 C1 94.5(3) 2_765 .
O4 Eu1 O1 C1 121.0(3) 2_765 .
O6 Eu1 O1 C1 28.9(4) 2_766 .
O2 Eu1 O1 C1 2.8(3) . .
O5 Eu1 O1 C1 -30.4(4) 2_766 .
C8 Eu1 O1 C1 106.7(3) 2_765 .
C9 Eu1 O1 C1 -2.7(4) 2_766 .
Eu1 Eu1 O1 C1 -179.5(4) 2_665 .
O1 Eu1 O1 Eu1 0.0 2_665 2_665
O11 Eu1 O1 Eu1 85.7(2) . 2_665
O12 Eu1 O1 Eu1 45.1(3) . 2_665
O3 Eu1 O1 Eu1 -86.0(2) 2_765 2_665
O4 Eu1 O1 Eu1 -59.4(2) 2_765 2_665
O6 Eu1 O1 Eu1 -151.58(17) 2_766 2_665
O2 Eu1 O1 Eu1 -177.7(3) . 2_665
O5 Eu1 O1 Eu1 149.11(17) 2_766 2_665
C8 Eu1 O1 Eu1 -73.8(2) 2_765 2_665
C9 Eu1 O1 Eu1 176.86(18) 2_766 2_665
O1 Eu1 O2 C1 -5.1(4) 2_665 .
O11 Eu1 O2 C1 69.0(4) . .
O12 Eu1 O2 C1 121.8(4) . .
O3 Eu1 O2 C1 -79.7(4) 2_765 .
O4 Eu1 O2 C1 -103.3(4) 2_765 .
O6 Eu1 O2 C1 -161.1(4) 2_766 .
O5 Eu1 O2 C1 144.8(4) 2_766 .
O1 Eu1 O2 C1 -2.8(3) . .
C8 Eu1 O2 C1 -90.3(4) 2_765 .
C9 Eu1 O2 C1 172.4(4) 2_766 .
Eu1 Eu1 O2 C1 -4.0(3) 2_665 .
Eu1 O2 C1 O1 5.4(6) . .
Eu1 O2 C1 C2 -168.7(4) . .
Eu1 O1 C1 O2 176.1(6) 2_665 .
Eu1 O1 C1 O2 -4.9(6) . .
Eu1 O1 C1 C2 -9.9(12) 2_665 .
Eu1 O1 C1 C2 169.1(5) . .
O2 C1 C2 C7 -96.9(7) . .
O1 C1 C2 C7 89.0(7) . .
O2 C1 C2 C3 79.5(7) . .
O1 C1 C2 C3 -94.6(7) . .
C7 C2 C3 C4 0.0(9) . .
C1 C2 C3 C4 -176.6(6) . .
C2 C3 C4 C5 -0.2(10) . .
C2 C3 C4 S1 176.9(5) . .
O9 S1 C4 C3 20.0(6) . .
O10 S1 C4 C3 151.3(5) . .
C13 S1 C4 C3 -94.4(6) . .
O9 S1 C4 C5 -162.8(5) . .
O10 S1 C4 C5 -31.5(6) . .
C13 S1 C4 C5 82.8(6) . .
C3 C4 C5 C6 0.5(10) . .
S1 C4 C5 C6 -176.6(5) . .
C4 C5 C6 C7 -0.7(10) . .
C3 C2 C7 C6 -0.2(9) . .
C1 C2 C7 C6 176.2(6) . .
C3 C2 C7 C8 -179.4(5) . .
C1 C2 C7 C8 -3.1(9) . .
C5 C6 C7 C2 0.5(10) . .
C5 C6 C7 C8 179.8(6) . .
Eu1 O4 C8 O3 -1.3(6) 2_765 .
Eu1 O4 C8 C7 178.8(5) 2_765 .
Eu1 O3 C8 O4 1.4(6) 2_765 .
Eu1 O3 C8 C7 -178.8(5) 2_765 .
C2 C7 C8 O4 -174.6(6) . .
C6 C7 C8 O4 6.2(9) . .
C2 C7 C8 O3 5.5(9) . .
C6 C7 C8 O3 -173.7(6) . .
C2 C7 C8 Eu1 -57(22) . 2_765
C6 C7 C8 Eu1 124(22) . 2_765
Eu1 O5 C9 O6 0.9(6) 2_766 .
Eu1 O5 C9 C10 175.5(5) 2_766 .
Eu1 O6 C9 O5 -0.9(6) 2_766 .
Eu1 O6 C9 C10 -175.6(5) 2_766 .
O5 C9 C10 C11 -106.3(7) . .
O6 C9 C10 C11 68.6(8) . .
Eu1 C9 C10 C11 -1(7) 2_766 .
O5 C9 C10 C15 73.8(8) . .
O6 C9 C10 C15 -111.3(7) . .
Eu1 C9 C10 C15 179(100) 2_766 .
C15 C10 C11 C12 -3.1(11) . .
C9 C10 C11 C12 177.0(7) . .
C10 C11 C12 C13 2.5(11) . .
C11 C12 C13 C14 -1.1(10) . .
C11 C12 C13 S1 179.4(6) . .
O9 S1 C13 C12 -11.1(6) . .
O10 S1 C13 C12 -142.4(5) . .
C4 S1 C13 C12 104.1(6) . .
O9 S1 C13 C14 169.4(5) . .
O10 S1 C13 C14 38.2(6) . .
C4 S1 C13 C14 -75.3(5) . .
C12 C13 C14 C15 0.4(9) . .
S1 C13 C14 C15 179.9(5) . .
C13 C14 C15 C10 -1.0(9) . .
C13 C14 C15 C16 178.0(5) . .
C11 C10 C15 C14 2.3(10) . .
C9 C10 C15 C14 -177.8(6) . .
C11 C10 C15 C16 -176.7(6) . .
C9 C10 C15 C16 3.2(10) . .
C14 C15 C16 O7 -170.3(6) . .
C10 C15 C16 O7 8.7(9) . .
C14 C15 C16 O8 7.0(9) . .
C10 C15 C16 O8 -174.0(6) . .
